data_8100375
loop_
_publ_author_name
'Xia, Dong-Sheng'
'Wang, Ya-Feng'
'Liu, Wei-Jiang'
'Zeng, Qing-Fu'
'Wang, Da-Qi'
'Zhu, Hai-Liang'

_publ_section_title
;
Crystal structure of dinitrato-dimethanol-bis[N-(2-aminopropyl)-
salicylaldiminato]dicadmium(II), 
Cd~2~(C~10~H~13~N~2~O)~2~(NO~3~)~2~(CH~3~OH)~2~
;
_journal_issue 3
_journal_name_full 'Zeitschrift f\"ur Kristallographie - New Crystal Structures'
_journal_page_first 311
_journal_page_last 312
_journal_volume 218
_journal_year 2003
_chemical_formula_structural 'Cd2 (C10 H13 N2 O)2 (NO3)2 (CH3 OH)2'
_chemical_formula_sum 'C22 H34 Cd2 N6 O10'
_chemical_formula_weight 767.35
_space_group_IT_number 2
_symmetry_cell_setting triclinic
_symmetry_space_group_name_Hall '-P 1'
_symmetry_space_group_name_H-M 'P -1'
_cell_angle_alpha 85.445(4)
_cell_angle_beta 71.174(4)
_cell_angle_gamma 88.390(4)
_cell_formula_units_Z 1
_cell_length_a 7.832(2)
_cell_length_b 9.275(3)
_cell_length_c 10.497(3)
_cell_measurement_temperature 293(2)
_cell_volume 719.4(3)
_diffrn_ambient_temperature 293(2)
_exptl_crystal_density_diffrn 1.771
_cod_depositor_comments
;
The following automatic conversions were performed:
'_symmetry_cell_setting' value 'Triclinic' changed to 'triclinic'
according to '/home/saulius/struct/CIF-dictionaries/cif_core.dic'
dictionary named 'cif_core.dic' version 2.4.1 from 2010-06-29.

Automatic conversion script
Id: cif_fix_enum 1527 2010-12-29 10:47:43Z saulius 
;
_cod_database_code 8100375

loop_
_symmetry_equiv_pos_as_xyz
'x, y, z'
'-x, -y, -z'

loop_
_atom_site_label
_atom_site_type_symbol
_atom_site_fract_x
_atom_site_fract_y
_atom_site_fract_z
_atom_site_U_iso_or_equiv
_atom_site_adp_type
_atom_site_occupancy
_atom_site_symmetry_multiplicity
_atom_site_Wyckoff_symbol
_atom_site_calc_flag
_atom_site_refinement_flags
_atom_site_disorder_assembly
_atom_site_disorder_group
Cd1 Cd 1.04709(5) 0.14837(3) 0.07382(3) 0.05299(17) Uani 1 2 i d . . .
N1 N 0.9259(6) 0.1596(5) 0.3002(4) 0.0642(12) Uani 1 2 i d . . .
N2 N 1.1753(6) 0.3510(5) 0.1170(4) 0.0611(11) Uani 1 2 i d . . .
H2A H 1.2954 0.3387 0.0954 0.073 Uiso 1 2 i calc R . .
H2B H 1.1542 0.4281 0.0665 0.073 Uiso 1 2 i calc R . .
N3 N 0.6797(7) 0.3164(5) 0.0947(5) 0.0652(12) Uani 1 2 i d . . .
O1 O 0.8983(5) -0.0670(3) 0.1276(3) 0.0575(9) Uani 1 2 i d . . .
O2 O 1.2996(6) 0.0061(6) 0.0812(6) 0.113(2) Uani 1 2 i d . . .
H1 H 1.3978 0.0088 0.0023 0.136 Uiso 1 2 i calc R . .
O3 O 0.8394(6) 0.3246(6) 0.0264(5) 0.0911(14) Uani 1 2 i d . . .
O4 O 0.5977(10) 0.4222(7) 0.1231(10) 0.197(5) Uani 1 2 i d . . .
O5 O 0.6030(8) 0.2042(6) 0.1312(7) 0.131(2) Uani 1 2 i d . . .
C1 C 0.7986(6) -0.1309(5) 0.2436(5) 0.0478(11) Uani 1 2 i d . . .
C2 C 0.7239(8) -0.2648(6) 0.2458(6) 0.0592(13) Uani 1 2 i d . . .
H2 H 0.7469 -0.3091 0.1655 0.071 Uiso 1 2 i calc R . .
C3 C 0.6149(9) -0.3350(6) 0.3656(7) 0.0764(17) Uani 1 2 i d . . .
H3 H 0.5658 -0.4247 0.3638 0.092 Uiso 1 2 i calc R . .
C4 C 0.5793(9) -0.2740(6) 0.4852(6) 0.0814(19) Uani 1 2 i d . . .
H4 H 0.5059 -0.3211 0.5647 0.098 Uiso 1 2 i calc R . .
C5 C 0.6525(9) -0.1436(7) 0.4867(6) 0.0734(16) Uani 1 2 i d . . .
H5 H 0.6285 -0.1025 0.5687 0.088 Uiso 1 2 i calc R . .
C6 C 0.7631(7) -0.0687(5) 0.3688(5) 0.0536(12) Uani 1 2 i d . . .
C7 C 0.8272(8) 0.0690(6) 0.3887(5) 0.0657(15) Uani 1 2 i d . . .
H7 H 0.7920 0.0949 0.4773 0.079 Uiso 1 2 i calc R . .
C8 C 0.9733(10) 0.2945(7) 0.3446(7) 0.098(2) Uani 1 2 i d . . .
H8A H 0.8652 0.3533 0.3737 0.118 Uiso 1 2 i calc R . .
H8B H 1.0124 0.2709 0.4225 0.118 Uiso 1 2 i calc R . .
C9 C 1.1020(18) 0.3742(11) 0.2524(8) 0.188(6) Uani 1 2 i d . . .
H9 H 1.1989 0.3202 0.2752 0.225 Uiso 1 2 i calc R . .
C10 C 1.1512(12) 0.5148(7) 0.2991(8) 0.115(3) Uani 1 2 i d . . .
H10A H 1.2473 0.5619 0.2276 0.173 Uiso 1 2 i calc R . .
H10B H 1.1895 0.4934 0.3766 0.173 Uiso 1 2 i calc R . .
H10C H 1.0477 0.5774 0.3222 0.173 Uiso 1 2 i calc R . .
C11 C 1.3177(10) -0.0796(8) 0.1882(8) 0.094(2) Uani 1 2 i d . . .
H11A H 1.4339 -0.1257 0.1624 0.142 Uiso 1 2 i calc R . .
H11B H 1.2251 -0.1520 0.2154 0.142 Uiso 1 2 i calc R . .
H11C H 1.3068 -0.0214 0.2621 0.142 Uiso 1 2 i calc R . .

loop_
_atom_site_aniso_label
_atom_site_aniso_U_11
_atom_site_aniso_U_22
_atom_site_aniso_U_33
_atom_site_aniso_U_23
_atom_site_aniso_U_13
_atom_site_aniso_U_12
Cd1 0.0710(3) 0.0418(2) 0.0426(2) -0.00474(15) -0.01218(18) -0.00910(16)
N1 0.078(3) 0.063(3) 0.047(3) -0.012(2) -0.010(2) -0.019(2)
N2 0.058(3) 0.062(3) 0.061(3) -0.010(2) -0.013(2) -0.017(2)
N3 0.066(3) 0.046(2) 0.086(4) -0.015(2) -0.025(3) 0.002(2)
O1 0.082(2) 0.0427(17) 0.0397(18) 0.0000(14) -0.0079(17) -0.0138(16)
O2 0.073(3) 0.110(4) 0.128(5) 0.030(4) -0.004(3) 0.017(3)
O3 0.059(3) 0.119(4) 0.088(3) 0.017(3) -0.020(2) 0.007(2)
O4 0.153(6) 0.088(4) 0.256(10) 0.008(5) 0.059(6) 0.014(4)
O5 0.146(5) 0.084(3) 0.140(5) -0.019(3) -0.007(4) -0.041(3)
C1 0.052(3) 0.042(2) 0.046(3) 0.001(2) -0.011(2) -0.0011(19)
C2 0.073(3) 0.047(3) 0.055(3) -0.001(2) -0.017(3) -0.004(2)
C3 0.093(4) 0.046(3) 0.083(4) 0.010(3) -0.019(4) -0.017(3)
C4 0.096(5) 0.065(4) 0.057(4) 0.013(3) 0.009(3) -0.015(3)
C5 0.089(4) 0.072(4) 0.046(3) 0.007(3) -0.006(3) -0.010(3)
C6 0.066(3) 0.047(3) 0.042(3) 0.003(2) -0.011(2) -0.002(2)
C7 0.086(4) 0.065(3) 0.041(3) -0.009(3) -0.011(3) -0.017(3)
C8 0.127(6) 0.086(4) 0.068(4) -0.034(4) -0.001(4) -0.050(4)
C9 0.294(14) 0.147(8) 0.071(5) -0.057(5) 0.036(7) -0.139(9)
C10 0.169(8) 0.078(5) 0.092(5) -0.027(4) -0.024(5) -0.050(5)
C11 0.106(6) 0.086(5) 0.097(5) -0.002(4) -0.044(5) 0.006(4)

loop_
_geom_bond_atom_site_label_1
_geom_bond_atom_site_label_2
_geom_bond_distance
_geom_bond_site_symmetry_2
_geom_bond_publ_flag
Cd1 O1 2.207(3) 2_755 ?
Cd1 N1 2.267(4) . ?
Cd1 O1 2.279(3) . ?
Cd1 N2 2.298(4) . ?
Cd1 O2 2.365(5) . ?
Cd1 O3 2.410(4) . ?
Cd1 Cd1 3.4713(9) 2_755 ?
N1 C7 1.271(7) . ?
N1 C8 1.466(7) . ?
N2 C9 1.383(8) . ?
N3 O4 1.163(7) . ?
N3 O5 1.189(6) . ?
N3 O3 1.225(6) . ?
O1 C1 1.320(5) . ?
O1 Cd1 2.207(3) 2_755 ?
O2 C11 1.367(8) . ?
C1 C2 1.383(7) . ?
C1 C6 1.419(7) . ?
C2 C3 1.393(8) . ?
C3 C4 1.361(9) . ?
C4 C5 1.356(9) . ?
C5 C6 1.404(7) . ?
C6 C7 1.440(7) . ?
C8 C9 1.341(9) . ?
C9 C10 1.530(10) . ?
